data_2014741
loop_
_publ_author_name
'Sarangarajan, Thanjavur Ramabhadran'
'Panchanatheswaran, Krishnaswamy '
'Low, John N.'
'Glidewell, Christopher'

_publ_section_title
;
 Piperazine-2,5-dione--oxalic acid--water (1/1/2) and a redetermination
 of piperazine-2,5-dione, both at 120K: hydrogen-bonded sheets
 containing multiple ring types
;
_journal_issue 2
_journal_name_full 'Acta Crystallographica Section C'
_journal_page_first o118
_journal_page_last o121
_journal_paper_doi 10.1107/S0108270104034055
_journal_volume 61
_journal_year 2005
_chemical_formula_iupac 'C4 H6 N2 O2, C2 H2 O4, 2H2 O'
_chemical_formula_moiety 'C4 H6 N2 O2, C2 H2 O4, 2H2 O'
_chemical_formula_sum 'C6 H12 N2 O8'
_chemical_formula_weight 240.18
_chemical_name_systematic
;
2,5-Piperazinedione--oxalic acid--water (1/1/2)
;
_space_group_IT_number 2
_symmetry_cell_setting triclinic
_symmetry_space_group_name_Hall '-P 1'
_symmetry_space_group_name_H-M 'P -1'
_atom_sites_solution_hydrogens geom
_atom_sites_solution_primary direct
_atom_sites_solution_secondary difmap
_cell_angle_alpha 83.486(6)
_cell_angle_beta 82.580(8)
_cell_angle_gamma 65.067(7)
_cell_formula_units_Z 1
_cell_length_a 6.1494(7)
_cell_length_b 6.1984(8)
_cell_length_c 7.3642(9)
_cell_measurement_reflns_used 1073
_cell_measurement_temperature 120(2)
_cell_measurement_theta_max 27.48
_cell_measurement_theta_min 2.97
_cell_volume 251.86(6)
_computing_cell_refinement 'DENZO (Otwinowski & Minor, 1997) and COLLECT'
_computing_data_collection 'COLLECT (Hooft, 1999)'
_computing_data_reduction 'DENZO  and COLLECT'
_computing_molecular_graphics 'PLATON (Spek, 2003)'
_computing_publication_material 'SHELXL97 and PRPKAPPA (Ferguson, 1999)'
_computing_structure_refinement 'OSCAIL and SHELXL97 (Sheldrick, 1997)'
_computing_structure_solution 'OSCAIL (McArdle, 2003) and SHELXS97 (Sheldrick, 1997)'
_diffrn_ambient_temperature 120(2)
_diffrn_detector_area_resol_mean 9.091
_diffrn_measured_fraction_theta_full 0.993
_diffrn_measured_fraction_theta_max 0.983
_diffrn_measurement_device_type 'Nonius KappaCCD?'
_diffrn_measurement_method '\f and \w scans'
_diffrn_radiation_monochromator graphite
_diffrn_radiation_source 'Bruker-Nonius FR91 rotating anode'
_diffrn_radiation_type 'Mo K\a'
_diffrn_radiation_wavelength 0.71073
_diffrn_reflns_av_R_equivalents 0.0480
_diffrn_reflns_av_sigmaI/netI 0.0312
_diffrn_reflns_limit_h_max 7
_diffrn_reflns_limit_h_min -7
_diffrn_reflns_limit_k_max 8
_diffrn_reflns_limit_k_min -8
_diffrn_reflns_limit_l_max 9
_diffrn_reflns_limit_l_min -9
_diffrn_reflns_number 4586
_diffrn_reflns_theta_full 26.50
_diffrn_reflns_theta_max 27.61
_diffrn_reflns_theta_min 3.67
_diffrn_standards_decay_% nil
_exptl_absorpt_coefficient_mu 0.149
_exptl_absorpt_correction_T_max 0.988
_exptl_absorpt_correction_T_min 0.931
_exptl_absorpt_correction_type multi-scan
_exptl_absorpt_process_details '(SADABS; Sheldrick, 2003)'
_exptl_crystal_colour colourless
_exptl_crystal_density_diffrn 1.583
_exptl_crystal_density_method 'not measured'
_exptl_crystal_description plate
_exptl_crystal_F_000 126
_exptl_crystal_size_max 0.42
_exptl_crystal_size_mid 0.18
_exptl_crystal_size_min 0.08
_refine_diff_density_max 0.411
_refine_diff_density_min -0.318
_refine_ls_extinction_method none
_refine_ls_goodness_of_fit_ref 1.196
_refine_ls_hydrogen_treatment constr
_refine_ls_matrix_type full
_refine_ls_number_parameters 74
_refine_ls_number_reflns 1143
_refine_ls_number_restraints 0
_refine_ls_restrained_S_all 1.196
_refine_ls_R_factor_all 0.0464
_refine_ls_R_factor_gt 0.0424
_refine_ls_shift/su_max 0.000
_refine_ls_shift/su_mean 0.000
_refine_ls_structure_factor_coef Fsqd
_refine_ls_weighting_details 'w=1/[\s^2^(Fo^2^)+(0.0795P)^2^+0.0483P] where P=(Fo^2^+2Fc^2^)/3'
_refine_ls_weighting_scheme calc
_refine_ls_wR_factor_gt 0.1324
_refine_ls_wR_factor_ref 0.1357
_reflns_number_gt 1043
_reflns_number_total 1143
_reflns_threshold_expression I>2\s(I)
_cod_data_source_file sk1802.cif
_cod_data_source_block I
_cod_depositor_comments
;
The following automatic conversions were performed:

'_exptl_absorpt_correction_type' value 'Multi-scan' changed to
'multi-scan' according to
/home/saulius/struct/CIF-dictionaries/cif_core.dic dictionary named
'cif_core.dic' version 2.4.1 from 2010-06-29.

Automatic conversion script
Id: cif_fix_values 1715 2011-07-08 13:25:40Z adriana 
;
_cod_database_code 2014741
_cod_database_fobs_code 2014741

loop_
_symmetry_equiv_pos_as_xyz
'x, y, z'
'-x, -y, -z'

loop_
_atom_site_label
_atom_site_fract_x
_atom_site_fract_y
_atom_site_fract_z
_atom_site_U_iso_or_equiv
_atom_site_adp_type
_atom_site_calc_flag
_atom_site_refinement_flags
_atom_site_occupancy
_atom_site_disorder_assembly
_atom_site_disorder_group
_atom_site_type_symbol
O1 0.64641(18) 0.66722(18) 0.20427(14) 0.0250(3) Uani d . 1 . . O
O2 0.78414(17) 0.21931(18) 0.35910(14) 0.0242(3) Uani d . 1 . . O
O11 0.28936(17) 0.94857(18) 0.04183(14) 0.0237(3) Uani d . 1 . . O
O12 0.07951(18) 0.72801(18) 0.13024(15) 0.0267(3) Uani d . 1 . . O
N1 0.7376(2) -0.0815(2) 0.53587(16) 0.0198(3) Uani d . 1 . . N
C2 0.6554(2) 0.1136(2) 0.42607(18) 0.0195(3) Uani d . 1 . . C
C3 0.3993(2) 0.2135(2) 0.3779(2) 0.0204(3) Uani d . 1 . . C
C11 0.1013(2) 0.9015(2) 0.05216(18) 0.0201(3) Uani d . 1 . . C
H1 0.8892 -0.1366 0.5590 0.024 Uiso calc R 1 . . H
H1A 0.6829 0.5123 0.2432 0.038 Uiso d R 1 . . H
H1B 0.7691 0.6946 0.1653 0.038 Uiso d R 1 . . H
H3A 0.3164 0.3801 0.4140 0.024 Uiso calc R 1 . . H
H3B 0.4000 0.2170 0.2431 0.024 Uiso calc R 1 . . H
H11 0.4005 0.8347 0.0928 0.036 Uiso calc R 1 . . H

loop_
_atom_site_aniso_label
_atom_site_aniso_U_11
_atom_site_aniso_U_22
_atom_site_aniso_U_33
_atom_site_aniso_U_12
_atom_site_aniso_U_13
_atom_site_aniso_U_23
O1 0.0198(5) 0.0210(6) 0.0346(6) -0.0098(4) -0.0062(4) 0.0063(4)
O2 0.0179(5) 0.0232(5) 0.0337(6) -0.0117(4) -0.0058(4) 0.0070(4)
O11 0.0197(5) 0.0248(6) 0.0292(6) -0.0123(4) -0.0079(4) 0.0077(4)
O12 0.0215(6) 0.0226(6) 0.0368(6) -0.0114(4) -0.0068(4) 0.0090(4)
N1 0.0148(5) 0.0198(6) 0.0260(6) -0.0090(4) -0.0040(4) 0.0038(5)
C2 0.0175(7) 0.0193(7) 0.0228(7) -0.0090(5) -0.0028(5) 0.0008(5)
C3 0.0165(7) 0.0205(7) 0.0249(7) -0.0093(5) -0.0041(5) 0.0046(5)
C11 0.0184(7) 0.0205(7) 0.0221(7) -0.0091(5) -0.0019(5) 0.0007(5)

loop_
_atom_type_symbol
_atom_type_description
_atom_type_scat_dispersion_real
_atom_type_scat_dispersion_imag
_atom_type_scat_source
C C 0.0033 0.0016 'International Tables Vol C Tables 4.2.6.8 and 6.1.1.4'
H H 0.0000 0.0000 'International Tables Vol C Tables 4.2.6.8 and 6.1.1.4'
N N 0.0061 0.0033 'International Tables Vol C Tables 4.2.6.8 and 6.1.1.4'
O O 0.0106 0.0060 'International Tables Vol C Tables 4.2.6.8 and 6.1.1.4'

loop_
_geom_angle_atom_site_label_1
_geom_angle_atom_site_label_2
_geom_angle_atom_site_label_3
_geom_angle_site_symmetry_1
_geom_angle_site_symmetry_3
_geom_angle
_geom_angle_publ_flag
C2 N1 C3 . 2_656 125.97(12) no
C2 N1 H1 . . 117.0 no
C3 N1 H1 2_656 . 117.0 no
O2 C2 N1 . . 122.14(13) no
O2 C2 C3 . . 118.32(12) no
N1 C2 C3 . . 119.54(12) no
N1 C3 C2 2_656 . 114.48(12) no
N1 C3 H3A 2_656 . 108.6 no
C2 C3 H3A . . 108.6 no
N1 C3 H3B 2_656 . 108.6 no
C2 C3 H3B . . 108.6 no
H3A C3 H3B . . 107.6 no
O12 C11 O11 . . 126.63(13) no
O12 C11 C11 . 2_575 122.26(15) no
O11 C11 C11 . 2_575 111.11(14) no
C11 O11 H11 . . 109.5 no
H1A O1 H1B . . 113.6 no

loop_
_geom_bond_atom_site_label_1
_geom_bond_atom_site_label_2
_geom_bond_site_symmetry_2
_geom_bond_distance
_geom_bond_publ_flag
N1 C2 . 1.3192(18) y
N1 C3 2_656 1.4510(19) y
N1 H1 . 0.88 no
C2 O2 . 1.2497(17) y
C2 C3 . 1.5042(19) y
C3 H3A . 0.99 no
C3 H3B . 0.99 no
C11 O11 . 1.2982(16) y
C11 O12 . 1.2107(17) y
C11 C11 2_575 1.545(3) y
O11 H11 . 0.84 no
O1 H1A . 0.91 no
O1 H1B . 0.85 no

loop_
_geom_hbond_atom_site_label_D
_geom_hbond_atom_site_label_H
_geom_hbond_atom_site_label_A
_geom_hbond_site_symmetry_A
_geom_hbond_distance_DH
_geom_hbond_distance_HA
_geom_hbond_distance_DA
_geom_hbond_angle_DHA
_geom_hbond_publ_flag
O1 H1A O2 . 0.91 1.80 2.6971(14) 168 y
O1 H1B O12 1_655 0.85 1.99 2.8208(15) 167 y
O1 H1B O11 2_675 0.85 2.46 2.9565(15) 118 y
O11 H11 O1 . 0.84 1.69 2.5040(14) 164 y
N1 H1 O2 2_756 0.88 2.01 2.8807(16) 170 y

loop_
_geom_torsion_atom_site_label_1
_geom_torsion_atom_site_label_2
_geom_torsion_atom_site_label_3
_geom_torsion_atom_site_label_4
_geom_torsion_site_symmetry_1
_geom_torsion_site_symmetry_4
_geom_torsion
_geom_torsion_publ_flag
C3 N1 C2 O2 2_656 . 178.94(13) no
C3 N1 C2 C3 2_656 . -1.4(2) no
O2 C2 C3 N1 . 2_656 -179.08(12) no
N1 C2 C3 N1 . 2_656 1.2(2) no
